data_7245064
loop_
_publ_author_name
'Sperlich, Eric'
'Kelling, Alexandra'
'Kwesiga, George'
'Schmidt, Bernd'

_publ_section_title
;
 Intermolecular interactions in the solid-state structures of isoflavones:
 the relationship between supramolecular structure, torsion angle, and
 macroscopic properties
;
_journal_name_full CrystEngComm
_journal_paper_doi 10.1039/D2CE00169A
_journal_year 2022
_chemical_formula_moiety 'C21 H20 O4'
_chemical_formula_sum 'C21 H20 O4'
_chemical_formula_weight 336.37
_chemical_melting_point_gt 470
_chemical_melting_point_lt 472
_chemical_name_systematic '7-Hydroxy-3-(4-methoxy-3-(3-methylbut-2-en-1-yl)phenyl)- 4H-chromen-4-one'
_space_group_crystal_system monoclinic
_space_group_IT_number 14
_space_group_name_Hall '-P 2yn'
_space_group_name_H-M_alt 'P 1 21/n 1'
_atom_sites_solution_hydrogens difmap
_audit_block_doi 10.5517/ccdc.csd.cc25kv9x
_audit_creation_method SHELXL-2014/7
_audit_update_record
;
2020-07-13 deposited with the CCDC.	2022-06-13 downloaded from the CCDC.
;
_cell_angle_alpha 90
_cell_angle_beta 114.139(2)
_cell_angle_gamma 90
_cell_formula_units_Z 4
_cell_length_a 14.8274(4)
_cell_length_b 8.16970(10)
_cell_length_c 15.5656(4)
_cell_measurement_reflns_used 35834
_cell_measurement_temperature 288(2)
_cell_measurement_theta_max 29.76
_cell_measurement_theta_min 1.43
_cell_volume 1720.67(7)
_computing_cell_refinement
;
X-Area Recipe 1.33.0.0 (STOE, 2015)
;
_computing_data_collection
;
X-Area WinXpose 2.0.22.0 (STOE, 2016)
;
_computing_data_reduction
;
X-Area Integrate 1.74.2.0 (STOE, 2018)
X-Area LANA 1.75.3.0 (STOE, 2018)
;
_computing_publication_material
;
STOE & Cie GmbH, X-Area, software package for collecting single-crystal or
multi-domain crystal data on STOE area-detector diffractometers, for image 
processing, for the correction and scaling of reflection intensities and 
for outlier rejection, version 1.86, Darmstadt 2018
SHELXL-2014/7 (Sheldrick, 2014)
DIAMOND. Crystal Impact GbR (Brandenburg,1999)
;
_computing_structure_refinement 'SHELXL-2014/7 (Sheldrick, 2014)'
_computing_structure_solution 'SHELXS-2013/1 (Sheldrick, 2013)'
_diffrn_ambient_temperature 288(2)
_diffrn_detector 'image plate (34 cm diameter)'
_diffrn_detector_area_resol_mean 6.67
_diffrn_detector_type 'STOE Imaging Plate'
_diffrn_measured_fraction_theta_full 1.000
_diffrn_measured_fraction_theta_max 1.000
_diffrn_measurement_details ' 360 frames, detector distance = 100 mm'
_diffrn_measurement_device '2-circle diffractometer'
_diffrn_measurement_device_type 'STOE IPDS II'
_diffrn_measurement_method 'rotation method, \delta omega = 1.0 deg'
_diffrn_radiation_collimation '0.5 mm diameter, multiple pinhole'
_diffrn_radiation_monochromator 'plane graphite'
_diffrn_radiation_polarisn_norm 0
_diffrn_radiation_type 'Mo K\a'
_diffrn_radiation_wavelength 0.71073
_diffrn_reflns_av_R_equivalents 0.0281
_diffrn_reflns_av_unetI/netI 0.0133
_diffrn_reflns_Laue_measured_fraction_full 1.000
_diffrn_reflns_Laue_measured_fraction_max 1.000
_diffrn_reflns_limit_h_max 19
_diffrn_reflns_limit_h_min -19
_diffrn_reflns_limit_k_max 10
_diffrn_reflns_limit_k_min -10
_diffrn_reflns_limit_l_max 20
_diffrn_reflns_limit_l_min -20
_diffrn_reflns_number 22586
_diffrn_reflns_point_group_measured_fraction_full 1.000
_diffrn_reflns_point_group_measured_fraction_max 1.000
_diffrn_reflns_theta_full 25.242
_diffrn_reflns_theta_max 27.499
_diffrn_reflns_theta_min 1.599
_diffrn_source 'sealed X-ray tube, 12 x 0.4 mm long-fine focus'
_diffrn_source_current 40
_diffrn_source_power 2.000
_diffrn_source_voltage 50
_exptl_absorpt_coefficient_mu 0.089
_exptl_absorpt_correction_T_max 0.9589
_exptl_absorpt_correction_T_min 0.4076
_exptl_absorpt_correction_type sphere
_exptl_absorpt_process_details
;
STOE LANA, absorption correction by scaling of reflection intensities.
J. Koziskova, F. Hahn, J. Richter, J. Kozisek, "Comparison of different
absorption corrections on the model structure of tetrakis(\m~2~-acetato)-
diaqua-di-copper(II)", Acta Chimica Slovaca, vol. 9, no. 2, 2016, pp. 136 - 140.
Afterwards a spherical absorption correction was performed within STOE LANA.
;
_exptl_crystal_colour colorless
_exptl_crystal_density_diffrn 1.298
_exptl_crystal_density_method 'not measured'
_exptl_crystal_description plate
_exptl_crystal_F_000 712
_exptl_crystal_size_max 1.000
_exptl_crystal_size_mid 0.600
_exptl_crystal_size_min 0.200
_exptl_crystal_size_rad 0.306
_refine_diff_density_max 0.202
_refine_diff_density_min -0.170
_refine_diff_density_rms 0.029
_refine_ls_extinction_coef 0.0142(19)
_refine_ls_extinction_expression Fc^*^=kFc[1+0.001xFc^2^\l^3^/sin(2\q)]^-1/4^
_refine_ls_extinction_method 'SHELXL-2014/7 (Sheldrick 2014'
_refine_ls_goodness_of_fit_ref 1.040
_refine_ls_hydrogen_treatment refall
_refine_ls_matrix_type full
_refine_ls_number_parameters 307
_refine_ls_number_reflns 3955
_refine_ls_number_restraints 0
_refine_ls_restrained_S_all 1.040
_refine_ls_R_factor_all 0.0430
_refine_ls_R_factor_gt 0.0397
_refine_ls_shift/su_max 0.000
_refine_ls_shift/su_mean 0.000
_refine_ls_structure_factor_coef Fsqd
_refine_ls_weighting_details 'w=1/[\s^2^(Fo^2^)+(0.0608P)^2^+0.2448P] where P=(Fo^2^+2Fc^2^)/3'
_refine_ls_weighting_scheme calc
_refine_ls_wR_factor_gt 0.1120
_refine_ls_wR_factor_ref 0.1168
_reflns_Friedel_coverage 0.000
_reflns_number_gt 3600
_reflns_number_total 3955
_reflns_threshold_expression 'I > 2\s(I)'
_cod_data_source_file d2ce00169a2.cif
_cod_data_source_block GK-015
_cod_original_sg_symbol_H-M 'P 21/n'
_cod_database_code 7245064
_shelx_space_group_comment
;
The symmetry employed for this shelxl refinement is uniquely defined
by the following loop, which should always be used as a source of
symmetry information in preference to the above space-group names.
They are only intended as comments.
;

loop_
_space_group_symop_operation_xyz
'x, y, z'
'-x+1/2, y+1/2, -z+1/2'
'-x, -y, -z'
'x-1/2, -y-1/2, z-1/2'

loop_
_atom_site_label
_atom_site_type_symbol
_atom_site_fract_x
_atom_site_fract_y
_atom_site_fract_z
_atom_site_U_iso_or_equiv
_atom_site_adp_type
_atom_site_occupancy
_atom_site_site_symmetry_order
_atom_site_calc_flag
_atom_site_refinement_flags_posn
_atom_site_refinement_flags_adp
_atom_site_refinement_flags_occupancy
_atom_site_disorder_assembly
_atom_site_disorder_group
C1 C 0.65611(9) 0.96337(15) 0.18621(10) 0.0583(3) Uani 1 1 d . . . . .
H1 H 0.7293(11) 0.9841(19) 0.2219(10) 0.071(4) Uiso 1 1 d . . . . .
C2 C 0.59537(8) 1.10169(13) 0.15291(8) 0.0502(3) Uani 1 1 d . . . . .
C3 C 0.49481(8) 1.08375(13) 0.10315(8) 0.0491(2) Uani 1 1 d . . . . .
H3 H 0.4506(10) 1.1755(18) 0.0779(10) 0.064(4) Uiso 1 1 d . . . . .
C4 C 0.45609(8) 0.92712(13) 0.08811(8) 0.0464(2) Uani 1 1 d . . . . .
C5 C 0.51330(8) 0.78717(13) 0.12221(8) 0.0483(2) Uani 1 1 d . . . . .
C6 C 0.61548(9) 0.81079(15) 0.17149(9) 0.0571(3) Uani 1 1 d . . . . .
H6 H 0.6576(11) 0.7177(19) 0.1941(11) 0.069(4) Uiso 1 1 d . . . . .
C7 C 0.31385(9) 0.76743(14) 0.02265(9) 0.0564(3) Uani 1 1 d . . . . .
H7 H 0.2429(11) 0.7760(16) -0.0129(9) 0.059(3) Uiso 1 1 d . . . . .
C8 C 0.36084(9) 0.62487(13) 0.05423(8) 0.0510(3) Uani 1 1 d . . . . .
C9 C 0.46773(9) 0.62619(13) 0.10695(8) 0.0523(3) Uani 1 1 d . . . . .
C10 C 0.30244(9) 0.47135(13) 0.03126(8) 0.0508(3) Uani 1 1 d . . . . .
C11 C 0.24300(10) 0.43318(16) -0.06107(9) 0.0605(3) Uani 1 1 d . . . . .
H11 H 0.2441(12) 0.508(2) -0.1093(11) 0.076(4) Uiso 1 1 d . . . . .
C12 C 0.18495(10) 0.29331(16) -0.08374(8) 0.0619(3) Uani 1 1 d . . . . .
H12 H 0.1443(12) 0.2667(19) -0.1491(12) 0.077(4) Uiso 1 1 d . . . . .
C13 C 0.18588(8) 0.19071(13) -0.01312(8) 0.0511(3) Uani 1 1 d . . . . .
C14 C 0.24441(8) 0.22653(13) 0.08168(7) 0.0471(2) Uani 1 1 d . . . . .
C15 C 0.30226(8) 0.36581(13) 0.10186(8) 0.0483(2) Uani 1 1 d . . . . .
H15 H 0.3435(9) 0.3910(15) 0.1681(10) 0.055(3) Uiso 1 1 d . . . . .
C16 C 0.24353(10) 0.11007(15) 0.15693(8) 0.0558(3) Uani 1 1 d . . . . .
H16A H 0.2714(10) 0.0041(18) 0.1480(10) 0.064(4) Uiso 1 1 d . . . . .
H16B H 0.1724(12) 0.0830(18) 0.1438(11) 0.074(4) Uiso 1 1 d . . . . .
C17 C 0.29613(9) 0.16868(15) 0.25622(8) 0.0549(3) Uani 1 1 d . . . . .
H17 H 0.2695(10) 0.2693(18) 0.2728(9) 0.058(3) Uiso 1 1 d . . . . .
C18 C 0.37348(9) 0.10167(14) 0.32500(8) 0.0540(3) Uani 1 1 d . . . . .
C19 C 0.41179(12) 0.1698(2) 0.42311(9) 0.0687(3) Uani 1 1 d . . . . .
H19A H 0.4848(13) 0.184(2) 0.4492(12) 0.085(5) Uiso 1 1 d . . . . .
H19B H 0.3821(13) 0.279(2) 0.4264(12) 0.089(5) Uiso 1 1 d . . . . .
H19C H 0.3991(13) 0.087(2) 0.4676(13) 0.089(5) Uiso 1 1 d . . . . .
C20 C 0.42706(12) -0.0473(2) 0.31462(12) 0.0720(4) Uani 1 1 d . . . . .
H20 H 0.3988(13) -0.096(2) 0.2508(14) 0.092(5) Uiso 1 1 d . . . . .
H20A H 0.4962(17) -0.024(3) 0.3332(15) 0.111(7) Uiso 1 1 d . . . . .
H20B H 0.4254(15) -0.143(3) 0.3604(15) 0.112(6) Uiso 1 1 d . . . . .
C21 C 0.07205(16) 0.0053(2) -0.12292(12) 0.0856(5) Uani 1 1 d . . . . .
H21A H 0.0425(15) -0.097(3) -0.1171(13) 0.099(6) Uiso 1 1 d . . . . .
H21B H 0.1153(17) -0.016(3) -0.1562(17) 0.124(8) Uiso 1 1 d . . . . .
H21C H 0.0220(15) 0.094(3) -0.1559(14) 0.103(6) Uiso 1 1 d . . . . .
O1 O 0.64040(7) 1.24917(11) 0.17145(7) 0.0634(2) Uani 1 1 d . . . . .
H100 H 0.5948(15) 1.328(2) 0.1537(14) 0.100(6) Uiso 1 1 d . . . . .
O2 O 0.35622(6) 0.91650(9) 0.03641(6) 0.0570(2) Uani 1 1 d . . . . .
O3 O 0.51609(7) 0.49936(11) 0.13670(8) 0.0760(3) Uani 1 1 d . . . . .
O4 O 0.13172(7) 0.04966(11) -0.02845(6) 0.0637(2) Uani 1 1 d . . . . .

loop_
_atom_site_aniso_label
_atom_site_aniso_U_11
_atom_site_aniso_U_22
_atom_site_aniso_U_33
_atom_site_aniso_U_23
_atom_site_aniso_U_13
_atom_site_aniso_U_12
C1 0.0512(6) 0.0515(6) 0.0674(7) 0.0039(5) 0.0194(5) 0.0079(5)
C2 0.0563(6) 0.0424(5) 0.0543(6) 0.0019(4) 0.0252(5) 0.0040(4)
C3 0.0540(6) 0.0393(5) 0.0573(6) 0.0062(4) 0.0259(5) 0.0097(4)
C4 0.0487(5) 0.0419(5) 0.0520(5) 0.0057(4) 0.0240(4) 0.0086(4)
C5 0.0544(6) 0.0398(5) 0.0534(5) 0.0051(4) 0.0247(5) 0.0091(4)
C6 0.0535(6) 0.0456(6) 0.0678(7) 0.0074(5) 0.0203(5) 0.0144(5)
C7 0.0527(6) 0.0438(6) 0.0705(7) 0.0064(5) 0.0232(5) 0.0039(5)
C8 0.0596(6) 0.0413(5) 0.0550(6) 0.0050(4) 0.0265(5) 0.0048(4)
C9 0.0605(6) 0.0395(5) 0.0574(6) 0.0069(4) 0.0247(5) 0.0101(4)
C10 0.0573(6) 0.0419(5) 0.0538(6) 0.0032(4) 0.0232(5) 0.0053(4)
C11 0.0779(8) 0.0528(6) 0.0496(6) 0.0071(5) 0.0247(6) 0.0031(6)
C12 0.0733(8) 0.0580(7) 0.0445(6) -0.0005(5) 0.0141(5) 0.0016(6)
C13 0.0514(5) 0.0431(5) 0.0517(5) -0.0009(4) 0.0139(4) 0.0039(4)
C14 0.0488(5) 0.0413(5) 0.0476(5) 0.0030(4) 0.0162(4) 0.0058(4)
C15 0.0523(5) 0.0419(5) 0.0464(5) 0.0016(4) 0.0157(4) 0.0035(4)
C16 0.0644(7) 0.0458(6) 0.0527(6) 0.0043(5) 0.0193(5) -0.0032(5)
C17 0.0657(7) 0.0468(6) 0.0520(6) 0.0049(5) 0.0238(5) 0.0038(5)
C18 0.0581(6) 0.0515(6) 0.0527(6) 0.0058(5) 0.0231(5) -0.0017(5)
C19 0.0731(9) 0.0738(9) 0.0526(6) 0.0031(6) 0.0190(6) 0.0024(7)
C20 0.0681(8) 0.0694(9) 0.0720(9) 0.0016(7) 0.0220(7) 0.0130(7)
C21 0.0888(11) 0.0707(10) 0.0689(9) -0.0146(8) 0.0034(8) -0.0144(9)
O1 0.0591(5) 0.0448(4) 0.0805(6) 0.0013(4) 0.0225(4) 0.0008(4)
O2 0.0494(4) 0.0399(4) 0.0775(5) 0.0097(4) 0.0216(4) 0.0083(3)
O3 0.0717(6) 0.0407(4) 0.1030(8) 0.0122(4) 0.0229(5) 0.0156(4)
O4 0.0637(5) 0.0527(5) 0.0589(5) -0.0034(4) 0.0089(4) -0.0082(4)

loop_
_atom_type_symbol
_atom_type_description
_atom_type_scat_dispersion_real
_atom_type_scat_dispersion_imag
_atom_type_scat_source
C C 0.0033 0.0016 'International Tables Vol C Tables 4.2.6.8 and 6.1.1.4'
H H 0.0000 0.0000 'International Tables Vol C Tables 4.2.6.8 and 6.1.1.4'
O O 0.0106 0.0060 'International Tables Vol C Tables 4.2.6.8 and 6.1.1.4'

loop_
_citation_id
_citation_doi
_citation_year
1 10.1021/acs.jnatprod.0c00932 2020

loop_
_geom_angle_atom_site_label_1
_geom_angle_atom_site_label_2
_geom_angle_atom_site_label_3
_geom_angle
_geom_angle_site_symmetry_1
_geom_angle_site_symmetry_3
_geom_angle_publ_flag
C6 C1 C2 120.06(11) . . ?
C6 C1 H1 123.2(9) . . ?
C2 C1 H1 116.7(9) . . ?
O1 C2 C3 122.80(10) . . ?
O1 C2 C1 116.89(10) . . ?
C3 C2 C1 120.31(10) . . ?
C2 C3 C4 118.19(10) . . ?
C2 C3 H3 122.9(8) . . ?
C4 C3 H3 118.9(8) . . ?
O2 C4 C3 115.64(9) . . ?
O2 C4 C5 121.05(10) . . ?
C3 C4 C5 123.31(10) . . ?
C4 C5 C6 116.64(10) . . ?
C4 C5 C9 120.71(10) . . ?
C6 C5 C9 122.65(9) . . ?
C1 C6 C5 121.46(10) . . ?
C1 C6 H6 119.3(9) . . ?
C5 C6 H6 119.3(9) . . ?
C8 C7 O2 125.99(11) . . ?
C8 C7 H7 123.4(8) . . ?
O2 C7 H7 110.6(8) . . ?
C7 C8 C9 118.81(10) . . ?
C7 C8 C10 118.76(10) . . ?
C9 C8 C10 122.40(9) . . ?
O3 C9 C5 122.50(11) . . ?
O3 C9 C8 122.36(11) . . ?
C5 C9 C8 115.14(9) . . ?
C11 C10 C15 118.28(11) . . ?
C11 C10 C8 120.25(10) . . ?
C15 C10 C8 121.40(10) . . ?
C10 C11 C12 121.13(11) . . ?
C10 C11 H11 117.0(9) . . ?
C12 C11 H11 121.8(9) . . ?
C13 C12 C11 119.71(11) . . ?
C13 C12 H12 119.9(9) . . ?
C11 C12 H12 120.4(9) . . ?
O4 C13 C12 124.02(10) . . ?
O4 C13 C14 115.17(10) . . ?
C12 C13 C14 120.81(11) . . ?
C15 C14 C13 118.05(10) . . ?
C15 C14 C16 122.88(9) . . ?
C13 C14 C16 119.05(10) . . ?
C14 C15 C10 122.00(10) . . ?
C14 C15 H15 118.2(7) . . ?
C10 C15 H15 119.8(8) . . ?
C17 C16 C14 115.62(10) . . ?
C17 C16 H16A 110.7(8) . . ?
C14 C16 H16A 107.7(8) . . ?
C17 C16 H16B 109.7(9) . . ?
C14 C16 H16B 108.6(9) . . ?
H16A C16 H16B 103.8(12) . . ?
C18 C17 C16 127.97(12) . . ?
C18 C17 H17 115.9(8) . . ?
C16 C17 H17 116.1(7) . . ?
C17 C18 C20 124.78(12) . . ?
C17 C18 C19 120.72(12) . . ?
C20 C18 C19 114.46(12) . . ?
C18 C19 H19A 110.8(10) . . ?
C18 C19 H19B 112.9(10) . . ?
H19A C19 H19B 107.5(14) . . ?
C18 C19 H19C 109.9(10) . . ?
H19A C19 H19C 105.6(13) . . ?
H19B C19 H19C 110.0(14) . . ?
C18 C20 H20 114.1(10) . . ?
C18 C20 H20A 110.7(13) . . ?
H20 C20 H20A 110.0(16) . . ?
C18 C20 H20B 111.4(11) . . ?
H20 C20 H20B 105.2(15) . . ?
H20A C20 H20B 104.9(17) . . ?
O4 C21 H21A 103.8(12) . . ?
O4 C21 H21B 108.9(14) . . ?
H21A C21 H21B 108.1(18) . . ?
O4 C21 H21C 111.1(11) . . ?
H21A C21 H21C 113.6(16) . . ?
H21B C21 H21C 111.0(18) . . ?
C2 O1 H100 109.6(12) . . ?
C7 O2 C4 118.23(8) . . ?
C13 O4 C21 117.94(12) . . ?

loop_
_geom_bond_atom_site_label_1
_geom_bond_atom_site_label_2
_geom_bond_distance
_geom_bond_site_symmetry_2
_geom_bond_publ_flag
C1 C6 1.3625(17) . ?
C1 C2 1.4053(15) . ?
C1 H1 1.011(15) . ?
C2 O1 1.3503(14) . ?
C2 C3 1.3783(16) . ?
C3 C4 1.3827(15) . ?
C3 H3 0.967(15) . ?
C4 O2 1.3687(13) . ?
C4 C5 1.3929(14) . ?
C5 C6 1.4037(16) . ?
C5 C9 1.4531(15) . ?
C6 H6 0.955(16) . ?
C7 C8 1.3429(15) . ?
C7 O2 1.3467(14) . ?
C7 H7 0.971(14) . ?
C8 C9 1.4566(17) . ?
C8 C10 1.4824(16) . ?
C9 O3 1.2372(13) . ?
C10 C11 1.3796(17) . ?
C10 C15 1.3977(15) . ?
C11 C12 1.3866(18) . ?
C11 H11 0.975(16) . ?
C12 C13 1.3779(17) . ?
C12 H12 0.972(16) . ?
C13 O4 1.3686(14) . ?
C13 C14 1.4032(15) . ?
C14 C15 1.3817(15) . ?
C14 C16 1.5132(15) . ?
C15 H15 0.982(13) . ?
C16 C17 1.4967(17) . ?
C16 H16A 0.993(15) . ?
C16 H16B 1.013(16) . ?
C17 C18 1.3255(17) . ?
C17 H17 0.991(14) . ?
C18 C20 1.4977(19) . ?
C18 C19 1.5017(18) . ?
C19 H19A 0.995(18) . ?
C19 H19B 1.003(19) . ?
C19 H19C 1.039(18) . ?
C20 H20 0.990(19) . ?
C20 H20A 0.96(2) . ?
C20 H20B 1.06(2) . ?
C21 O4 1.4185(17) . ?
C21 H21A 0.97(2) . ?
C21 H21B 0.99(2) . ?
C21 H21C 1.01(2) . ?
O1 H100 0.89(2) . ?

loop_
_geom_hbond_atom_site_label_D
_geom_hbond_atom_site_label_H
_geom_hbond_atom_site_label_A
_geom_hbond_distance_DH
_geom_hbond_distance_HA
_geom_hbond_distance_DA
_geom_hbond_angle_DHA
_geom_hbond_site_symmetry_A
O1 H100 O3 0.89(2) 1.77(2) 2.6557(13) 170.7(19) 1_565

loop_
_geom_torsion_atom_site_label_1
_geom_torsion_atom_site_label_2
_geom_torsion_atom_site_label_3
_geom_torsion_atom_site_label_4
_geom_torsion
_geom_torsion_site_symmetry_1
_geom_torsion_site_symmetry_2
_geom_torsion_site_symmetry_3
_geom_torsion_site_symmetry_4
_geom_torsion_publ_flag
C6 C1 C2 O1 178.85(11) . . . . ?
C6 C1 C2 C3 -1.66(19) . . . . ?
O1 C2 C3 C4 -179.93(10) . . . . ?
C1 C2 C3 C4 0.62(17) . . . . ?
C2 C3 C4 O2 -178.51(10) . . . . ?
C2 C3 C4 C5 1.27(17) . . . . ?
O2 C4 C5 C6 177.74(10) . . . . ?
C3 C4 C5 C6 -2.03(17) . . . . ?
O2 C4 C5 C9 -2.48(16) . . . . ?
C3 C4 C5 C9 177.75(10) . . . . ?
C2 C1 C6 C5 0.9(2) . . . . ?
C4 C5 C6 C1 0.92(18) . . . . ?
C9 C5 C6 C1 -178.85(12) . . . . ?
O2 C7 C8 C9 -1.29(19) . . . . ?
O2 C7 C8 C10 -179.16(11) . . . . ?
C4 C5 C9 O3 -179.54(12) . . . . ?
C6 C5 C9 O3 0.22(19) . . . . ?
C4 C5 C9 C8 0.32(16) . . . . ?
C6 C5 C9 C8 -179.92(11) . . . . ?
C7 C8 C9 O3 -178.66(12) . . . . ?
C10 C8 C9 O3 -0.87(18) . . . . ?
C7 C8 C9 C5 1.48(16) . . . . ?
C10 C8 C9 C5 179.27(10) . . . . ?
C7 C8 C10 C11 54.25(16) . . . . ?
C9 C8 C10 C11 -123.54(13) . . . . ?
C7 C8 C10 C15 -122.74(13) . . . . ?
C9 C8 C10 C15 59.47(15) . . . . ?
C15 C10 C11 C12 -0.45(19) . . . . ?
C8 C10 C11 C12 -177.54(12) . . . . ?
C10 C11 C12 C13 0.4(2) . . . . ?
C11 C12 C13 O4 -179.60(12) . . . . ?
C11 C12 C13 C14 0.43(19) . . . . ?
O4 C13 C14 C15 178.88(10) . . . . ?
C12 C13 C14 C15 -1.16(17) . . . . ?
O4 C13 C14 C16 0.29(15) . . . . ?
C12 C13 C14 C16 -179.74(11) . . . . ?
C13 C14 C15 C10 1.10(16) . . . . ?
C16 C14 C15 C10 179.63(11) . . . . ?
C11 C10 C15 C14 -0.32(17) . . . . ?
C8 C10 C15 C14 176.73(10) . . . . ?
C15 C14 C16 C17 9.95(17) . . . . ?
C13 C14 C16 C17 -171.54(11) . . . . ?
C14 C16 C17 C18 -118.61(14) . . . . ?
C16 C17 C18 C20 2.6(2) . . . . ?
C16 C17 C18 C19 -174.89(12) . . . . ?
C8 C7 O2 C4 -0.86(19) . . . . ?
C3 C4 O2 C7 -177.46(10) . . . . ?
C5 C4 O2 C7 2.76(16) . . . . ?
C12 C13 O4 C21 0.9(2) . . . . ?
C14 C13 O4 C21 -179.12(14) . . . . ?
